data_2212908
loop_
_publ_author_name
'Xiujie Liu'
'Wei Wang'
'Guangshan Zhu'
'Shilun Qiu'

_publ_section_title
;
 Ethyl (<i>E</i>)-3-(2,3-dihydro-1-benzofuran-5-yl)prop-2-enoate
;
_journal_coeditor_code HB2339
_journal_issue 4
_journal_name_full 'Acta Crystallographica Section E'
_journal_page_first o2036
_journal_page_last o2037
_journal_paper_doi 10.1107/S1600536807013827
_journal_volume 63
_journal_year 2007
_chemical_formula_moiety 'C13 H14 O3'
_chemical_formula_sum 'C13 H14 O3'
_chemical_formula_weight 218.24
_chemical_melting_point 329
_chemical_name_systematic
;
 ?
;
_space_group_IT_number 14
_symmetry_cell_setting monoclinic
_symmetry_space_group_name_Hall '-P 2ybc'
_symmetry_space_group_name_H-M 'P 1 21/c 1'
_atom_sites_solution_hydrogens geom
_atom_sites_solution_primary direct
_atom_sites_solution_secondary difmap
_audit_creation_method SHELXL-97
_cell_angle_alpha 90.00
_cell_angle_beta 109.544(10)
_cell_angle_gamma 90.00
_cell_formula_units_Z 4
_cell_length_a 7.7498(12)
_cell_length_b 20.334(4)
_cell_length_c 7.7582(13)
_cell_measurement_reflns_used 2021
_cell_measurement_temperature 294(2)
_cell_measurement_theta_max 24.13
_cell_measurement_theta_min 2.79
_cell_volume 1152.1(4)
_computing_cell_refinement 'SAINT (Bruker, 2001)'
_computing_data_collection 'SMART (Bruker, 1999)'
_computing_data_reduction SAINT
_computing_molecular_graphics 'SHELXTL (Bruker, 1997)'
_computing_publication_material SHELXTL
_computing_structure_refinement 'SHELXL-97 (Sheldrick, 1997)'
_computing_structure_solution 'SHELXS-97 (Sheldrick, 1997)'
_diffrn_ambient_temperature 294(2)
_diffrn_measured_fraction_theta_full 0.995
_diffrn_measured_fraction_theta_max 0.995
_diffrn_measurement_device_type 'Bruker Smart 1000 CCD'
_diffrn_measurement_method \w
_diffrn_radiation_monochromator graphite
_diffrn_radiation_source 'fine-focus sealed tube'
_diffrn_radiation_type MoK\a
_diffrn_radiation_wavelength 0.71073
_diffrn_reflns_av_R_equivalents 0.0506
_diffrn_reflns_av_sigmaI/netI 0.0484
_diffrn_reflns_limit_h_max 9
_diffrn_reflns_limit_h_min -7
_diffrn_reflns_limit_k_max 24
_diffrn_reflns_limit_k_min -25
_diffrn_reflns_limit_l_max 7
_diffrn_reflns_limit_l_min -9
_diffrn_reflns_number 6521
_diffrn_reflns_theta_full 26.39
_diffrn_reflns_theta_max 26.40
_diffrn_reflns_theta_min 2.00
_diffrn_standards_number 0
_exptl_absorpt_coefficient_mu 0.089
_exptl_absorpt_correction_T_max 0.977
_exptl_absorpt_correction_T_min 0.974
_exptl_absorpt_correction_type multi-scan
_exptl_absorpt_process_details 'SADABS  (Sheldrick, 1998)'
_exptl_crystal_colour colorless
_exptl_crystal_density_diffrn 1.258
_exptl_crystal_density_method 'not measured'
_exptl_crystal_description block
_exptl_crystal_F_000 464
_exptl_crystal_size_max 0.30
_exptl_crystal_size_mid 0.28
_exptl_crystal_size_min 0.26
_refine_diff_density_max 0.260
_refine_diff_density_min -0.229
_refine_ls_extinction_coef 0.029(3)
_refine_ls_extinction_expression Fc^*^=kFc[1+0.001xFc^2^\l^3^/sin(2\q)]^-1/4^
_refine_ls_extinction_method SHELXL
_refine_ls_goodness_of_fit_ref 1.027
_refine_ls_hydrogen_treatment constr
_refine_ls_matrix_type full
_refine_ls_number_parameters 147
_refine_ls_number_reflns 2353
_refine_ls_number_restraints 0
_refine_ls_restrained_S_all 1.027
_refine_ls_R_factor_all 0.0814
_refine_ls_R_factor_gt 0.0434
_refine_ls_shift/su_max 0.001
_refine_ls_shift/su_mean 0.000
_refine_ls_structure_factor_coef Fsqd
_refine_ls_weighting_details 'calc w=1/[\s^2^(Fo^2^)+(0.0430P)^2^+0.1475P] where P=(Fo^2^+2Fc^2^)/3'
_refine_ls_weighting_scheme calc
_refine_ls_wR_factor_gt 0.0883
_refine_ls_wR_factor_ref 0.1085
_reflns_number_gt 1439
_reflns_number_total 2353
_reflns_threshold_expression I>2\s(I)
_cod_data_source_file hb2339.cif
_cod_data_source_block I
_cod_depositor_comments
;
The following automatic conversions were performed:
'_symmetry_cell_setting' value 'Monoclinic' changed to 'monoclinic'
according to '/home/saulius/struct/CIF-dictionaries/cif_core.dic'
dictionary named 'cif_core.dic' version 2.4.1 from 2010-06-29.

Automatic conversion script
Id: cif_fix_enum 1527 2010-12-29 10:47:43Z saulius 

The following automatic conversions were performed:

'_symmetry_cell_setting' value 'Monoclinic' changed to 'monoclinic'
according to /home/saulius/struct/CIF-dictionaries/cif_core.dic
dictionary named 'cif_core.dic' version 2.4.1 from 2010-06-29.

Automatic conversion script
Id: cif_fix_values 1715 2011-07-08 13:25:40Z adriana 
;
_cod_original_sg_symbol_H-M 'P 21/c'
_cod_database_code 2212908

loop_
_symmetry_equiv_pos_as_xyz
'x, y, z'
'-x, y+1/2, -z+1/2'
'-x, -y, -z'
'x, -y-1/2, z-1/2'

loop_
_atom_site_type_symbol
_atom_site_label
_atom_site_fract_x
_atom_site_fract_y
_atom_site_fract_z
_atom_site_U_iso_or_equiv
_atom_site_adp_type
_atom_site_calc_flag
_atom_site_refinement_flags
_atom_site_occupancy
O O1 0.58324(18) 0.65676(6) 1.34747(15) 0.0749(4) Uani d . 1
O O2 -0.01394(16) 0.65596(5) 0.16230(15) 0.0650(3) Uani d . 1
O O3 -0.0525(2) 0.55682(6) 0.26556(17) 0.0934(5) Uani d . 1
C C1 0.5861(3) 0.59447(9) 1.4398(2) 0.0731(5) Uani d . 1
H H1A 0.5403 0.6002 1.5409 0.088 Uiso calc R 1
H H1B 0.7103 0.5777 1.4878 0.088 Uiso calc R 1
C C2 0.4644(2) 0.54643(8) 1.2997(2) 0.0639(5) Uani d . 1
H H2A 0.5312 0.5070 1.2903 0.077 Uiso calc R 1
H H2B 0.3573 0.5342 1.3306 0.077 Uiso calc R 1
C C3 0.4124(2) 0.58581(7) 1.1260(2) 0.0510(4) Uani d . 1
C C4 0.3101(2) 0.57040(7) 0.9487(2) 0.0532(4) Uani d . 1
H H4 0.2613 0.5284 0.9208 0.064 Uiso calc R 1
C C5 0.2786(2) 0.61746(7) 0.8097(2) 0.0506(4) Uani d . 1
C C6 0.3555(2) 0.68010(7) 0.8572(2) 0.0560(4) Uani d . 1
H H6 0.3361 0.7119 0.7664 0.067 Uiso calc R 1
C C7 0.4588(2) 0.69599(8) 1.0342(2) 0.0599(4) Uani d . 1
H H7 0.5093 0.7377 1.0637 0.072 Uiso calc R 1
C C8 0.4851(2) 0.64823(8) 1.1662(2) 0.0541(4) Uani d . 1
C C9 0.1670(2) 0.59998(8) 0.6225(2) 0.0558(4) Uani d . 1
H H9 0.1201 0.5575 0.6065 0.067 Uiso calc R 1
C C10 0.1240(2) 0.63648(8) 0.4734(2) 0.0613(5) Uani d . 1
H H10 0.1666 0.6795 0.4822 0.074 Uiso calc R 1
C C11 0.0107(2) 0.61108(8) 0.2941(2) 0.0599(4) Uani d . 1
C C12 -0.1210(2) 0.63665(8) -0.0220(2) 0.0617(5) Uani d . 1
H H12A -0.2424 0.6227 -0.0271 0.074 Uiso calc R 1
H H12B -0.0623 0.6004 -0.0620 0.074 Uiso calc R 1
C C13 -0.1336(3) 0.69518(9) -0.1415(2) 0.0755(5) Uani d . 1
H H13A -0.1946 0.7303 -0.1023 0.113 Uiso calc R 1
H H13B -0.2016 0.6839 -0.2659 0.113 Uiso calc R 1
H H13C -0.0126 0.7090 -0.1332 0.113 Uiso calc R 1

loop_
_atom_site_aniso_label
_atom_site_aniso_U_11
_atom_site_aniso_U_22
_atom_site_aniso_U_33
_atom_site_aniso_U_12
_atom_site_aniso_U_13
_atom_site_aniso_U_23
O1 0.0934(9) 0.0675(8) 0.0565(8) -0.0119(6) 0.0152(7) -0.0086(6)
O2 0.0727(8) 0.0591(7) 0.0551(7) -0.0034(6) 0.0106(6) 0.0028(6)
O3 0.1228(12) 0.0619(8) 0.0731(9) -0.0288(8) 0.0030(8) 0.0036(6)
C1 0.0791(13) 0.0795(13) 0.0593(11) -0.0050(10) 0.0215(10) 0.0033(9)
C2 0.0789(12) 0.0564(10) 0.0579(11) 0.0068(8) 0.0248(9) 0.0012(8)
C3 0.0544(9) 0.0471(9) 0.0545(10) 0.0039(7) 0.0223(8) -0.0014(7)
C4 0.0581(10) 0.0416(8) 0.0600(10) 0.0008(7) 0.0200(8) -0.0022(8)
C5 0.0491(9) 0.0463(9) 0.0572(10) 0.0031(7) 0.0190(8) -0.0027(7)
C6 0.0617(10) 0.0472(9) 0.0615(11) 0.0015(7) 0.0236(9) 0.0052(8)
C7 0.0683(11) 0.0472(9) 0.0652(11) -0.0087(8) 0.0237(9) -0.0071(8)
C8 0.0558(9) 0.0541(9) 0.0533(10) -0.0010(7) 0.0195(8) -0.0071(8)
C9 0.0568(10) 0.0476(9) 0.0615(11) 0.0020(7) 0.0177(8) 0.0003(8)
C10 0.0663(11) 0.0484(9) 0.0629(11) -0.0023(8) 0.0131(9) -0.0005(8)
C11 0.0605(11) 0.0536(10) 0.0620(11) 0.0010(8) 0.0156(9) 0.0031(8)
C12 0.0564(10) 0.0692(11) 0.0553(10) 0.0018(8) 0.0134(8) -0.0054(8)
C13 0.0785(13) 0.0783(12) 0.0632(12) 0.0070(10) 0.0151(10) 0.0061(10)

loop_
_atom_type_symbol
_atom_type_description
_atom_type_scat_dispersion_real
_atom_type_scat_dispersion_imag
_atom_type_scat_source
C C 0.0033 0.0016 'International Tables Vol C Tables 4.2.6.8 and 6.1.1.4'
H H 0.0000 0.0000 'International Tables Vol C Tables 4.2.6.8 and 6.1.1.4'
O O 0.0106 0.0060 'International Tables Vol C Tables 4.2.6.8 and 6.1.1.4'

loop_
_geom_angle_atom_site_label_1
_geom_angle_atom_site_label_2
_geom_angle_atom_site_label_3
_geom_angle
C8 O1 C1 107.96(12)
C11 O2 C12 117.33(13)
O1 C1 C2 107.60(13)
O1 C1 H1A 110.2
C2 C1 H1A 110.2
O1 C1 H1B 110.2
C2 C1 H1B 110.2
H1A C1 H1B 108.5
C3 C2 C1 102.35(13)
C3 C2 H2A 111.3
C1 C2 H2A 111.3
C3 C2 H2B 111.3
C1 C2 H2B 111.3
H2A C2 H2B 109.2
C4 C3 C8 119.39(14)
C4 C3 C2 131.93(14)
C8 C3 C2 108.67(14)
C3 C4 C5 120.56(14)
C3 C4 H4 119.7
C5 C4 H4 119.7
C4 C5 C6 117.96(14)
C4 C5 C9 119.40(14)
C6 C5 C9 122.64(14)
C7 C6 C5 121.96(15)
C7 C6 H6 119.0
C5 C6 H6 119.0
C8 C7 C6 117.95(14)
C8 C7 H7 121.0
C6 C7 H7 121.0
O1 C8 C7 124.66(14)
O1 C8 C3 113.17(14)
C7 C8 C3 122.17(15)
C10 C9 C5 128.69(15)
C10 C9 H9 115.7
C5 C9 H9 115.7
C9 C10 C11 121.89(16)
C9 C10 H10 119.1
C11 C10 H10 119.1
O3 C11 O2 122.88(16)
O3 C11 C10 125.27(16)
O2 C11 C10 111.84(15)
O2 C12 C13 107.11(14)
O2 C12 H12A 110.3
C13 C12 H12A 110.3
O2 C12 H12B 110.3
C13 C12 H12B 110.3
H12A C12 H12B 108.5
C12 C13 H13A 109.5
C12 C13 H13B 109.5
H13A C13 H13B 109.5
C12 C13 H13C 109.5
H13A C13 H13C 109.5
H13B C13 H13C 109.5

loop_
_geom_bond_atom_site_label_1
_geom_bond_atom_site_label_2
_geom_bond_distance
O1 C8 1.3675(19)
O1 C1 1.452(2)
O2 C11 1.3358(19)
O2 C12 1.4470(19)
O3 C11 1.1976(19)
C1 C2 1.530(2)
C1 H1A 0.9700
C1 H1B 0.9700
C2 C3 1.502(2)
C2 H2A 0.9700
C2 H2B 0.9700
C3 C4 1.374(2)
C3 C8 1.382(2)
C4 C5 1.401(2)
C4 H4 0.9300
C5 C6 1.402(2)
C5 C9 1.463(2)
C6 C7 1.377(2)
C6 H6 0.9300
C7 C8 1.376(2)
C7 H7 0.9300
C9 C10 1.320(2)
C9 H9 0.9300
C10 C11 1.468(2)
C10 H10 0.9300
C12 C13 1.492(2)
C12 H12A 0.9700
C12 H12B 0.9700
C13 H13A 0.9600
C13 H13B 0.9600
C13 H13C 0.9600

loop_
_geom_torsion_atom_site_label_1
_geom_torsion_atom_site_label_2
_geom_torsion_atom_site_label_3
_geom_torsion_atom_site_label_4
_geom_torsion
C8 O1 C1 C2 -4.81(18)
O1 C1 C2 C3 4.88(18)
C1 C2 C3 C4 177.45(16)
C1 C2 C3 C8 -3.36(18)
C8 C3 C4 C5 -0.4(2)
C2 C3 C4 C5 178.76(16)
C3 C4 C5 C6 0.4(2)
C3 C4 C5 C9 -179.15(14)
C4 C5 C6 C7 -0.2(2)
C9 C5 C6 C7 179.40(14)
C5 C6 C7 C8 -0.2(2)
C1 O1 C8 C7 -177.39(16)
C1 O1 C8 C3 2.74(19)
C6 C7 C8 O1 -179.59(15)
C6 C7 C8 C3 0.3(2)
C4 C3 C8 O1 179.87(13)
C2 C3 C8 O1 0.56(19)
C4 C3 C8 C7 0.0(2)
C2 C3 C8 C7 -179.32(15)
C4 C5 C9 C10 -178.91(16)
C6 C5 C9 C10 1.5(3)
C5 C9 C10 C11 179.50(15)
C12 O2 C11 O3 -0.5(3)
C12 O2 C11 C10 179.01(13)
C9 C10 C11 O3 0.3(3)
C9 C10 C11 O2 -179.26(15)
C11 O2 C12 C13 178.25(14)

loop_
_cod_related_entry_id
_cod_related_entry_database
_cod_related_entry_code
1 ChemSpider 30655194
